data_2021360
loop_
_publ_author_name
'G\/l\'owka, Marek L.'
'Ka\/lu\.zy\'nska, Sylwia'
'Krause, Malwina'
'Gobis, Katarzyna'
'Foks, Henryk'
'Szczesio, Ma\/lgorzata'
'Olczak, Andrzej'

_publ_section_title
;
 The structures of benzimidazole derivatives and their potential as
 tuberculostatics
;
_journal_coeditor_code FP3059
_journal_issue 12
_journal_name_full 'Acta Crystallographica Section C'
_journal_page_first
;
;
_journal_paper_doi 10.1107/S2053229618014675
_journal_volume 74
_journal_year 2018
_chemical_formula_iupac 'C17 H16 N2, 0.5(C H4 O)'
_chemical_formula_moiety 'C17 H16 N2, 0.5(C H4 O)'
_chemical_formula_sum 'C17.5 H18 N2 O0.5'
_chemical_formula_weight 264.31
_chemical_name_systematic
;
5,6-Dimethyl-2-phenylethylbenzo[<i>d</i>]imidazole
methanol hemisolvate
;
_space_group_crystal_system monoclinic
_space_group_IT_number 9
_space_group_name_Hall 'C -2yc'
_space_group_name_H-M_alt 'C 1 c 1'
_symmetry_space_group_name_Hall 'C -2yc'
_symmetry_space_group_name_H-M 'C 1 c 1'
_atom_sites_solution_hydrogens geom
_audit_creation_method SHELXL-2014
_cell_angle_alpha 90
_cell_angle_beta 93.95(3)
_cell_angle_gamma 90
_cell_formula_units_Z 8
_cell_length_a 13.095(3)
_cell_length_b 9.2984(19)
_cell_length_c 23.685(5)
_cell_measurement_reflns_used 4004
_cell_measurement_temperature 293(2)
_cell_measurement_theta_max 75.5710
_cell_measurement_theta_min 3.7330
_cell_volume 2877.1(11)
_computing_cell_refinement
;
CrysAlis PRO (Rigaku OD 2015)
;
_computing_data_collection
;
CrysAlis PRO (Rigaku OD, 2015)
;
_computing_data_reduction
;
CrysAlis PRO (Rigaku OD, 2015)
;
_computing_molecular_graphics
;
PLATON (Spek, 2009) and Mercury (Macrae <i>et al.</i>, 2008)
;
_computing_publication_material
;
PLATON (Spek, 2009)
;
_computing_structure_refinement
;
SHELXL2014 (Sheldrick, 2015)
;
_computing_structure_solution
;
SHELXS97 (Sheldrick, 2008a)
;
_diffrn_ambient_temperature 293(2)
_diffrn_measured_fraction_theta_full 0.999
_diffrn_measured_fraction_theta_max 0.920
_diffrn_measurement_device_type 'XtaLAB Synergy, Dualflex, Pilatus 300K'
_diffrn_measurement_method '\w scan'
_diffrn_radiation_type CuK\a
_diffrn_radiation_wavelength 1.54184
_diffrn_reflns_av_R_equivalents 0.0224
_diffrn_reflns_av_unetI/netI 0.0349
_diffrn_reflns_limit_h_max 16
_diffrn_reflns_limit_h_min -12
_diffrn_reflns_limit_k_max 11
_diffrn_reflns_limit_k_min -11
_diffrn_reflns_limit_l_max 22
_diffrn_reflns_limit_l_min -29
_diffrn_reflns_number 7321
_diffrn_reflns_theta_full 67.684
_diffrn_reflns_theta_max 78.786
_diffrn_reflns_theta_min 3.741
_exptl_absorpt_coefficient_mu 0.579
_exptl_absorpt_correction_T_max 1.00000
_exptl_absorpt_correction_T_min 0.65316
_exptl_absorpt_correction_type multi-scan
_exptl_absorpt_process_details
;
(CrysAlis PRO; Rigaku OD, 2015)
;
_exptl_crystal_colour yellow
_exptl_crystal_density_diffrn 1.220
_exptl_crystal_description prism
_exptl_crystal_F_000 1128
_exptl_crystal_size_max 0.431
_exptl_crystal_size_mid 0.282
_exptl_crystal_size_min 0.218
_refine_diff_density_max 0.212
_refine_diff_density_min -0.252
_refine_ls_abs_structure_details
;
Flack <i>x</i> determined using 591 quotients [(I+)-(I-)]/[(I+)+(I-)]
(Parsons <i>et al.</i>,  2013)
;
_refine_ls_abs_structure_Flack 0.1(4)
_refine_ls_extinction_method none
_refine_ls_goodness_of_fit_ref 1.041
_refine_ls_hydrogen_treatment constr
_refine_ls_matrix_type full
_refine_ls_number_parameters 367
_refine_ls_number_reflns 3571
_refine_ls_number_restraints 3
_refine_ls_restrained_S_all 1.041
_refine_ls_R_factor_all 0.0613
_refine_ls_R_factor_gt 0.0548
_refine_ls_shift/su_max 0.000
_refine_ls_shift/su_mean 0.000
_refine_ls_structure_factor_coef Fsqd
_refine_ls_weighting_details 'w=1/[\s^2^(Fo^2^)+(0.1084P)^2^+0.1424P] where P=(Fo^2^+2Fc^2^)/3'
_refine_ls_weighting_scheme calc
_refine_ls_wR_factor_gt 0.1481
_refine_ls_wR_factor_ref 0.1562
_reflns_number_gt 3033
_reflns_number_total 3571
_reflns_threshold_expression 'I > 2\s(I)'
_cod_data_source_file fp3059sup1.cif
_cod_data_source_block 2a
_cod_depositor_comments
;

2019-09-06
Z value and formula fixed to values more according to usual
chemical conventions.                 miguel
;
_cod_original_formula_sum 'C35 H36 N4 O'
_cod_original_formula_weight 528.63
_cod_original_formula_moiety '2(C17 H16 N2), C H4 O'
_cod_original_formula_iupac '2C17 H16 N2, C H4 O'
_cod_original_formula_units_Z 4
_cod_database_code 2021360
_shelx_space_group_comment
;
The symmetry employed for this shelxl refinement is uniquely defined
by the following loop, which should always be used as a source of
symmetry information in preference to the above space-group names.
They are only intended as comments.
;
_shelxl_version_number 2.014

loop_
_space_group_symop_operation_xyz
'x, y, z'
'x, -y, z+1/2'
'x+1/2, y+1/2, z'
'x+1/2, -y+1/2, z+1/2'

loop_
_atom_site_type_symbol
_atom_site_label
_atom_site_fract_x
_atom_site_fract_y
_atom_site_fract_z
_atom_site_U_iso_or_equiv
_atom_site_adp_type
_atom_site_calc_flag
_atom_site_occupancy
C C2A 0.4774(3) 0.8916(4) 0.35430(15) 0.0697(8) Uani d 1
C C4A 0.4418(3) 0.6881(4) 0.31217(15) 0.0638(8) Uani d 1
C C5A 0.4328(3) 0.5671(4) 0.27716(16) 0.0701(8) Uani d 1
H H2A 0.4658 0.5647 0.2436 0.084 Uiso calc 1
C C6A 0.3757(3) 0.4527(4) 0.29223(16) 0.0710(9) Uani d 1
C C7A 0.3250(3) 0.4543(4) 0.34378(17) 0.0718(9) Uani d 1
C C8A 0.3348(3) 0.5736(4) 0.37908(17) 0.0728(9) Uani d 1
H H3A 0.3022 0.5763 0.4127 0.087 Uiso calc 1
C C9A 0.3940(3) 0.6889(4) 0.36319(15) 0.0657(8) Uani d 1
C C10A 0.3658(4) 0.3215(5) 0.2552(2) 0.0939(13) Uani d 1
H H6A 0.4071 0.3332 0.2236 0.141 Uiso calc 1
H H4A 0.2955 0.3092 0.2417 0.141 Uiso calc 1
H H5A 0.3883 0.2384 0.2766 0.141 Uiso calc 1
C C11A 0.2634(3) 0.3277(5) 0.3605(2) 0.0862(11) Uani d 1
H H9A 0.2295 0.3507 0.3941 0.129 Uiso calc 1
H H8A 0.3078 0.2468 0.3679 0.129 Uiso calc 1
H H7A 0.2132 0.3046 0.3304 0.129 Uiso calc 1
C C12A 0.5165(3) 1.0326(4) 0.36531(16) 0.0725(9) Uani d 1
H H10A 0.5589 1.0720 0.3395 0.087 Uiso calc 1
C C13A 0.4962(3) 1.1129(4) 0.41075(16) 0.0719(9) Uani d 1
H H11A 0.4557 1.0694 0.4367 0.086 Uiso calc 1
C C21A 0.5296(3) 1.2589(4) 0.42421(18) 0.0800(10) Uani d 1
C C22A 0.4931(4) 1.3237(6) 0.4707(2) 0.0979(14) Uani d 1
H H12A 0.4512 1.2713 0.4933 0.118 Uiso calc 1
C C23A 0.5165(7) 1.4633(8) 0.4851(3) 0.129(2) Uani d 1
H H13A 0.4906 1.5048 0.5169 0.155 Uiso calc 1
C C24A 0.5787(7) 1.5413(7) 0.4521(4) 0.141(3) Uani d 1
H H14A 0.5945 1.6364 0.4612 0.169 Uiso calc 1
C C25A 0.6176(6) 1.4787(7) 0.4057(4) 0.132(2) Uani d 1
H H15A 0.6605 1.5311 0.3837 0.159 Uiso calc 1
C C26A 0.5930(5) 1.3377(5) 0.3914(2) 0.1010(14) Uani d 1
H H16A 0.6192 1.2959 0.3598 0.121 Uiso calc 1
N N1A 0.4184(3) 0.8186(3) 0.38904(14) 0.0737(8) Uani d 1
H H1A 0.3996 0.8475 0.4212 0.088 Uiso calc 1
N N3A 0.4938(2) 0.8169(3) 0.30712(13) 0.0689(7) Uani d 1
C C2B 0.4716(3) 1.0377(4) 0.65581(15) 0.0681(8) Uani d 1
C C4B 0.5332(3) 0.8203(4) 0.64907(15) 0.0664(8) Uani d 1
C C5B 0.5572(3) 0.6804(4) 0.63341(17) 0.0778(10) Uani d 1
H H2B 0.5296 0.6421 0.5994 0.093 Uiso calc 1
C C6B 0.6214(3) 0.6006(4) 0.66836(18) 0.0752(9) Uani d 1
C C7B 0.6662(3) 0.6593(4) 0.72012(17) 0.0705(8) Uani d 1
C C8B 0.6425(3) 0.7977(4) 0.73512(16) 0.0699(8) Uani d 1
H H3B 0.6715 0.8375 0.7685 0.084 Uiso calc 1
C C9B 0.5750(3) 0.8770(4) 0.70000(15) 0.0663(8) Uani d 1
C C10B 0.6486(4) 0.4468(5) 0.6525(2) 0.0969(14) Uani d 1
H H4B 0.6260 0.4291 0.6137 0.145 Uiso calc 1
H H5B 0.6156 0.3805 0.6765 0.145 Uiso calc 1
H H6B 0.7214 0.4339 0.6575 0.145 Uiso calc 1
C C11B 0.7362(3) 0.5690(5) 0.7580(2) 0.0873(11) Uani d 1
H H9B 0.7622 0.6254 0.7898 0.131 Uiso calc 1
H H8B 0.7922 0.5356 0.7374 0.131 Uiso calc 1
H H7B 0.6991 0.4880 0.7712 0.131 Uiso calc 1
C C12B 0.4167(3) 1.1684(4) 0.64617(17) 0.0745(9) Uani d 1
H H10B 0.4226 1.2390 0.6741 0.089 Uiso calc 1
C C13B 0.3572(3) 1.1956(4) 0.59948(17) 0.0744(9) Uani d 1
H H11B 0.3541 1.1244 0.5718 0.089 Uiso calc 1
C C21B 0.2960(3) 1.3255(5) 0.58684(18) 0.0775(10) Uani d 1
C C22B 0.2358(4) 1.3341(6) 0.5377(2) 0.0980(14) Uani d 1
H H12B 0.2357 1.2568 0.5129 0.118 Uiso calc 1
C C23B 0.1755(4) 1.4500(8) 0.5230(3) 0.1119(18) Uani d 1
H H13B 0.1362 1.4513 0.4887 0.134 Uiso calc 1
C C24B 0.1738(6) 1.5620(9) 0.5587(3) 0.131(2) Uani d 1
H H14B 0.1320 1.6406 0.5496 0.157 Uiso calc 1
C C25B 0.2341(6) 1.5609(7) 0.6091(3) 0.128(2) Uani d 1
H H15B 0.2341 1.6390 0.6337 0.153 Uiso calc 1
C C26B 0.2942(4) 1.4417(5) 0.6222(2) 0.0958(14) Uani d 1
H H16B 0.3347 1.4404 0.6561 0.115 Uiso calc 1
N N1B 0.5347(2) 1.0147(3) 0.70379(13) 0.0698(7) Uani d 1
H H1B 0.5470 1.0744 0.7311 0.084 Uiso calc 1
N N3B 0.4695(3) 0.9212(3) 0.62176(13) 0.0735(8) Uani d 1
O O1S 0.3909(3) 0.8798(5) 0.50739(13) 0.1082(11) Uani d 1
H H1S 0.4191 0.9063 0.5376 0.162 Uiso calc 1
C C1S 0.3080(5) 0.8202(13) 0.5161(4) 0.186(5) Uani d 1
H H4S 0.2641 0.8214 0.4819 0.280 Uiso calc 1
H H3S 0.2755 0.8710 0.5453 0.280 Uiso calc 1
H H2S 0.3205 0.7226 0.5277 0.280 Uiso calc 1

loop_
_atom_site_aniso_label
_atom_site_aniso_U_11
_atom_site_aniso_U_22
_atom_site_aniso_U_33
_atom_site_aniso_U_12
_atom_site_aniso_U_13
_atom_site_aniso_U_23
C2A 0.074(2) 0.077(2) 0.0562(17) -0.0041(16) -0.0068(14) 0.0104(16)
C4A 0.0671(17) 0.0656(18) 0.0576(17) -0.0040(14) -0.0046(13) 0.0073(14)
C5A 0.074(2) 0.075(2) 0.0596(17) 0.0024(17) -0.0021(15) -0.0009(15)
C6A 0.075(2) 0.0688(19) 0.068(2) 0.0030(16) -0.0067(16) -0.0011(16)
C7A 0.072(2) 0.0658(19) 0.075(2) -0.0025(15) -0.0112(16) 0.0092(17)
C8A 0.079(2) 0.074(2) 0.0643(19) -0.0026(17) 0.0033(16) 0.0051(16)
C9A 0.0750(19) 0.0639(18) 0.0572(16) -0.0023(15) -0.0030(14) 0.0040(14)
C10A 0.108(3) 0.074(2) 0.100(3) -0.005(2) 0.003(3) -0.011(2)
C11A 0.082(3) 0.078(2) 0.098(3) -0.0131(19) 0.000(2) 0.003(2)
C12A 0.081(2) 0.073(2) 0.0626(19) -0.0069(17) -0.0029(16) 0.0075(16)
C13A 0.077(2) 0.0715(19) 0.0655(19) -0.0021(16) -0.0086(16) 0.0105(17)
C21A 0.091(2) 0.071(2) 0.074(2) 0.0020(18) -0.0241(19) 0.0016(18)
C22A 0.118(4) 0.102(3) 0.070(2) 0.014(3) -0.018(2) -0.010(2)
C23A 0.159(6) 0.110(4) 0.110(4) 0.028(4) -0.041(4) -0.040(4)
C24A 0.165(6) 0.086(3) 0.160(7) -0.002(4) -0.072(6) -0.037(4)
C25A 0.163(6) 0.088(3) 0.141(5) -0.034(4) -0.022(5) -0.007(4)
C26A 0.121(4) 0.082(3) 0.100(3) -0.025(3) 0.002(3) 0.005(2)
N1A 0.088(2) 0.0744(18) 0.0584(15) -0.0080(14) 0.0048(14) 0.0021(13)
N3A 0.0741(17) 0.0728(17) 0.0587(15) -0.0056(13) -0.0033(12) 0.0073(13)
C2B 0.079(2) 0.071(2) 0.0546(16) 0.0029(16) 0.0021(14) -0.0060(15)
C4B 0.078(2) 0.0621(17) 0.0584(17) 0.0030(15) 0.0038(15) -0.0083(14)
C5B 0.095(3) 0.072(2) 0.065(2) 0.0040(19) 0.0008(18) -0.0132(17)
C6B 0.084(2) 0.067(2) 0.075(2) 0.0059(17) 0.0106(17) -0.0058(17)
C7B 0.071(2) 0.0686(19) 0.072(2) 0.0047(15) 0.0024(15) -0.0005(16)
C8B 0.073(2) 0.0701(18) 0.0653(19) 0.0013(16) -0.0032(15) -0.0037(15)
C9B 0.0752(19) 0.0634(17) 0.0600(17) 0.0041(15) 0.0029(14) -0.0045(14)
C10B 0.118(4) 0.072(2) 0.101(3) 0.017(2) 0.008(3) -0.016(2)
C11B 0.085(3) 0.078(2) 0.097(3) 0.012(2) -0.007(2) 0.003(2)
C12B 0.085(2) 0.073(2) 0.0647(19) 0.0027(17) 0.0004(17) -0.0069(16)
C13B 0.084(2) 0.072(2) 0.067(2) 0.0066(17) -0.0016(16) 0.0025(16)
C21B 0.079(2) 0.083(2) 0.070(2) 0.0057(18) 0.0012(17) 0.0060(18)
C22B 0.093(3) 0.115(3) 0.082(3) 0.013(3) -0.018(2) 0.008(2)
C23B 0.099(3) 0.137(5) 0.096(4) 0.021(3) -0.019(3) 0.024(3)
C24B 0.140(5) 0.142(5) 0.109(4) 0.066(4) -0.002(4) 0.035(4)
C25B 0.160(5) 0.112(4) 0.109(4) 0.063(4) -0.009(4) 0.003(3)
C26B 0.120(4) 0.087(3) 0.078(3) 0.032(2) -0.010(2) -0.001(2)
N1B 0.0840(18) 0.0671(16) 0.0567(14) 0.0056(14) -0.0066(13) -0.0076(13)
N3B 0.087(2) 0.0758(18) 0.0560(15) 0.0036(15) -0.0086(13) -0.0082(13)
O1S 0.124(3) 0.136(3) 0.0637(16) -0.019(2) 0.0014(17) -0.0102(18)
C1S 0.167(8) 0.267(13) 0.127(6) -0.057(8) 0.018(5) -0.043(7)

loop_
_atom_type_symbol
_atom_type_description
_atom_type_scat_dispersion_real
_atom_type_scat_dispersion_imag
_atom_type_scat_source
C C 0.0181 0.0091 'International Tables Vol C Tables 4.2.6.8 and 6.1.1.4'
H H 0.0000 0.0000 'International Tables Vol C Tables 4.2.6.8 and 6.1.1.4'
N N 0.0311 0.0180 'International Tables Vol C Tables 4.2.6.8 and 6.1.1.4'
O O 0.0492 0.0322 'International Tables Vol C Tables 4.2.6.8 and 6.1.1.4'

loop_
_geom_angle_atom_site_label_1
_geom_angle_atom_site_label_2
_geom_angle_atom_site_label_3
_geom_angle
N3A C2A N1A 112.2(3)
N3A C2A C12A 123.4(3)
N1A C2A C12A 124.4(4)
N3A C4A C5A 131.7(3)
N3A C4A C9A 108.8(3)
C5A C4A C9A 119.5(3)
C6A C5A C4A 119.9(4)
C6A C5A H2A 120.1
C4A C5A H2A 120.1
C5A C6A C7A 120.8(3)
C5A C6A C10A 120.5(4)
C7A C6A C10A 118.8(4)
C8A C7A C6A 119.6(3)
C8A C7A C11A 119.8(4)
C6A C7A C11A 120.6(4)
C9A C8A C7A 118.8(4)
C9A C8A H3A 120.6
C7A C8A H3A 120.6
N1A C9A C8A 132.1(4)
N1A C9A C4A 106.5(3)
C8A C9A C4A 121.4(3)
C6A C10A H6A 109.5
C6A C10A H4A 109.5
H6A C10A H4A 109.5
C6A C10A H5A 109.5
H6A C10A H5A 109.5
H4A C10A H5A 109.5
C7A C11A H9A 109.5
C7A C11A H8A 109.5
H9A C11A H8A 109.5
C7A C11A H7A 109.5
H9A C11A H7A 109.5
H8A C11A H7A 109.5
C13A C12A C2A 124.5(4)
C13A C12A H10A 117.8
C2A C12A H10A 117.8
C12A C13A C21A 128.1(4)
C12A C13A H11A 115.9
C21A C13A H11A 115.9
C22A C21A C26A 118.3(5)
C22A C21A C13A 118.0(5)
C26A C21A C13A 123.6(4)
C21A C22A C23A 122.1(7)
C21A C22A H12A 119.0
C23A C22A H12A 119.0
C22A C23A C24A 119.3(7)
C22A C23A H13A 120.3
C24A C23A H13A 120.3
C25A C24A C23A 119.9(5)
C25A C24A H14A 120.0
C23A C24A H14A 120.0
C24A C25A C26A 120.2(8)
C24A C25A H15A 119.9
C26A C25A H15A 119.9
C21A C26A C25A 120.1(6)
C21A C26A H16A 119.9
C25A C26A H16A 119.9
C2A N1A C9A 107.1(3)
C2A N1A H1A 126.5
C9A N1A H1A 126.5
C2A N3A C4A 105.5(3)
N3B C2B N1B 110.8(3)
N3B C2B C12B 126.9(3)
N1B C2B C12B 122.3(3)
N3B C4B C9B 109.6(3)
N3B C4B C5B 130.3(3)
C9B C4B C5B 120.0(3)
C6B C5B C4B 119.3(4)
C6B C5B H2B 120.4
C4B C5B H2B 120.4
C5B C6B C7B 120.9(3)
C5B C6B C10B 120.5(4)
C7B C6B C10B 118.6(4)
C8B C7B C6B 119.4(3)
C8B C7B C11B 120.7(4)
C6B C7B C11B 119.9(3)
C7B C8B C9B 119.3(3)
C7B C8B H3B 120.4
C9B C8B H3B 120.4
C8B C9B N1B 132.9(3)
C8B C9B C4B 121.0(3)
N1B C9B C4B 106.0(3)
C6B C10B H4B 109.5
C6B C10B H5B 109.5
H4B C10B H5B 109.5
C6B C10B H6B 109.5
H4B C10B H6B 109.5
H5B C10B H6B 109.5
C7B C11B H9B 109.5
C7B C11B H8B 109.5
H9B C11B H8B 109.5
C7B C11B H7B 109.5
H9B C11B H7B 109.5
H8B C11B H7B 109.5
C13B C12B C2B 123.7(4)
C13B C12B H10B 118.1
C2B C12B H10B 118.1
C12B C13B C21B 127.2(4)
C12B C13B H11B 116.4
C21B C13B H11B 116.4
C22B C21B C26B 116.3(4)
C22B C21B C13B 119.9(4)
C26B C21B C13B 123.8(4)
C21B C22B C23B 123.7(5)
C21B C22B H12B 118.1
C23B C22B H12B 118.1
C24B C23B C22B 118.9(5)
C24B C23B H13B 120.5
C22B C23B H13B 120.5
C23B C24B C25B 120.3(5)
C23B C24B H14B 119.8
C25B C24B H14B 119.8
C24B C25B C26B 118.8(6)
C24B C25B H15B 120.6
C26B C25B H15B 120.6
C21B C26B C25B 121.9(5)
C21B C26B H16B 119.0
C25B C26B H16B 119.0
C2B N1B C9B 107.4(3)
C2B N1B H1B 126.3
C9B N1B H1B 126.3
C2B N3B C4B 106.1(3)
C1S O1S H1S 109.5
O1S C1S H4S 109.5
O1S C1S H3S 109.5
H4S C1S H3S 109.5
O1S C1S H2S 109.5
H4S C1S H2S 109.5
H3S C1S H2S 109.5

loop_
_geom_bond_atom_site_label_1
_geom_bond_atom_site_label_2
_geom_bond_distance
C2A N3A 1.345(5)
C2A N1A 1.349(5)
C2A C12A 1.425(5)
C4A N3A 1.387(4)
C4A C5A 1.398(5)
C4A C9A 1.399(5)
C5A C6A 1.362(5)
C5A H2A 0.9300
C6A C7A 1.429(6)
C6A C10A 1.504(6)
C7A C8A 1.389(5)
C7A C11A 1.497(5)
C8A C9A 1.390(5)
C8A H3A 0.9300
C9A N1A 1.381(5)
C10A H6A 0.9600
C10A H4A 0.9600
C10A H5A 0.9600
C11A H9A 0.9600
C11A H8A 0.9600
C11A H7A 0.9600
C12A C13A 1.352(6)
C12A H10A 0.9300
C13A C21A 1.455(6)
C13A H11A 0.9300
C21A C22A 1.370(7)
C21A C26A 1.385(7)
C22A C23A 1.372(9)
C22A H12A 0.9300
C23A C24A 1.373(12)
C23A H13A 0.9300
C24A C25A 1.372(13)
C24A H14A 0.9300
C25A C26A 1.386(8)
C25A H15A 0.9300
C26A H16A 0.9300
N1A H1A 0.8600
C2B N3B 1.350(5)
C2B N1B 1.375(5)
C2B C12B 1.423(5)
C4B N3B 1.386(5)
C4B C9B 1.393(5)
C4B C5B 1.395(5)
C5B C6B 1.359(6)
C5B H2B 0.9300
C6B C7B 1.431(6)
C6B C10B 1.527(6)
C7B C8B 1.376(5)
C7B C11B 1.495(5)
C8B C9B 1.384(5)
C8B H3B 0.9300
C9B N1B 1.390(5)
C10B H4B 0.9600
C10B H5B 0.9600
C10B H6B 0.9600
C11B H9B 0.9600
C11B H8B 0.9600
C11B H7B 0.9600
C12B C13B 1.332(5)
C12B H10B 0.9300
C13B C21B 1.469(5)
C13B H11B 0.9300
C21B C22B 1.361(6)
C21B C26B 1.368(6)
C22B C23B 1.367(8)
C22B H12B 0.9300
C23B C24B 1.344(10)
C23B H13B 0.9300
C24B C25B 1.384(9)
C24B H14B 0.9300
C25B C26B 1.383(7)
C25B H15B 0.9300
C26B H16B 0.9300
N1B H1B 0.8600
O1S C1S 1.2492(12)
O1S H1S 0.8200
C1S H4S 0.9600
C1S H3S 0.9600
C1S H2S 0.9600

loop_
_geom_hbond_atom_site_label_D
_geom_hbond_atom_site_label_H
_geom_hbond_atom_site_label_A
_geom_hbond_site_symmetry_A
_geom_hbond_distance_DH
_geom_hbond_distance_HA
_geom_hbond_distance_DA
_geom_hbond_angle_DHA
O1S H1S N3B . 0.82 2.06 2.857(4) 163.6
N1B H1B N3A 2_575 0.86 2.22 2.985(4) 148.5
N1A H1A O1S . 0.86 2.07 2.907(5) 162.9

loop_
_geom_torsion_atom_site_label_1
_geom_torsion_atom_site_label_2
_geom_torsion_atom_site_label_3
_geom_torsion_atom_site_label_4
_geom_torsion
N3A C4A C5A C6A -179.8(3)
C9A C4A C5A C6A 1.7(5)
C4A C5A C6A C7A -0.4(5)
C4A C5A C6A C10A -179.7(4)
C5A C6A C7A C8A -0.4(5)
C10A C6A C7A C8A 178.9(4)
C5A C6A C7A C11A -179.3(4)
C10A C6A C7A C11A 0.0(5)
C6A C7A C8A C9A -0.1(5)
C11A C7A C8A C9A 178.8(3)
C7A C8A C9A N1A -179.2(4)
C7A C8A C9A C4A 1.4(5)
N3A C4A C9A N1A -0.5(4)
C5A C4A C9A N1A 178.3(3)
N3A C4A C9A C8A 179.0(3)
C5A C4A C9A C8A -2.2(5)
N3A C2A C12A C13A 175.9(3)
N1A C2A C12A C13A -2.7(6)
C2A C12A C13A C21A -177.6(3)
C12A C13A C21A C22A 175.1(4)
C12A C13A C21A C26A -2.3(6)
C26A C21A C22A C23A 0.8(7)
C13A C21A C22A C23A -176.8(5)
C21A C22A C23A C24A -0.2(9)
C22A C23A C24A C25A -0.7(10)
C23A C24A C25A C26A 1.0(11)
C22A C21A C26A C25A -0.5(8)
C13A C21A C26A C25A 177.0(5)
C24A C25A C26A C21A -0.4(10)
N3A C2A N1A C9A -0.4(4)
C12A C2A N1A C9A 178.4(3)
C8A C9A N1A C2A -178.9(4)
C4A C9A N1A C2A 0.5(4)
N1A C2A N3A C4A 0.0(4)
C12A C2A N3A C4A -178.8(3)
C5A C4A N3A C2A -178.3(4)
C9A C4A N3A C2A 0.3(4)
N3B C4B C5B C6B -178.8(4)
C9B C4B C5B C6B 0.1(6)
C4B C5B C6B C7B -1.5(6)
C4B C5B C6B C10B 179.7(4)
C5B C6B C7B C8B 1.2(6)
C10B C6B C7B C8B -179.9(4)
C5B C6B C7B C11B 179.7(4)
C10B C6B C7B C11B -1.4(6)
C6B C7B C8B C9B 0.5(6)
C11B C7B C8B C9B -178.0(4)
C7B C8B C9B N1B 178.3(4)
C7B C8B C9B C4B -1.9(6)
N3B C4B C9B C8B -179.2(4)
C5B C4B C9B C8B 1.6(6)
N3B C4B C9B N1B 0.6(4)
C5B C4B C9B N1B -178.5(4)
N3B C2B C12B C13B -2.9(7)
N1B C2B C12B C13B 178.1(4)
C2B C12B C13B C21B 178.3(4)
C12B C13B C21B C22B -177.4(5)
C12B C13B C21B C26B 1.8(7)
C26B C21B C22B C23B -0.2(8)
C13B C21B C22B C23B 179.1(5)
C21B C22B C23B C24B -0.7(10)
C22B C23B C24B C25B 1.4(11)
C23B C24B C25B C26B -1.2(12)
C22B C21B C26B C25B 0.5(8)
C13B C21B C26B C25B -178.8(6)
C24B C25B C26B C21B 0.2(11)
N3B C2B N1B C9B 0.2(4)
C12B C2B N1B C9B 179.4(4)
C8B C9B N1B C2B 179.4(4)
C4B C9B N1B C2B -0.5(4)
N1B C2B N3B C4B 0.2(4)
C12B C2B N3B C4B -178.9(4)
C9B C4B N3B C2B -0.5(4)
C5B C4B N3B C2B 178.5(4)

_cod_database_fobs_code 2021360
